data_4118405
loop_
_publ_author_name
'Biao Zhou'
'Yuki Idobata'
'Akiko Kobayashi'
'HengBo Cui'
'Reizo Kato'
'Rina Takagi'
'Kazuya Miyagawa'
'Kazushi Kanoda'
'Hayao Kobayashi'

_publ_contact_author_address
;
Department of Chemistry
College of Humanities and Sciences
Nihon University
Sakurajosui 3-25-40
Setagaya-Ku, Tokyo 156-8550
JAPAN
;
_publ_contact_author_email akoba@chs.nihon-u.ac.jp
_publ_contact_author_fax +81-3-5317-9433
_publ_contact_author_name 'Akiko Kobayashi'
_publ_contact_author_phone +81-3-5317-9680
_publ_section_title
;
 Single-Component Molecular Conductor [Cu(dmdt)2] with Three-Dimensionally
 Arranged Magnetic Moments Exhibiting a Coupled Electric and Magnetic
 Transition
;
_journal_name_full 'Journal of the American Chemical Society'
_journal_page_first 12724
_journal_page_last 12731
_journal_paper_doi 10.1021/ja3044757
_journal_volume 134
_journal_year 2012
_chemical_formula_moiety 'C16 H12 Cu S12 '
_chemical_formula_sum 'C16 H12 Cu S12'
_chemical_formula_weight 652.54
_space_group_IT_number 15
_symmetry_cell_setting monoclinic
_symmetry_Int_Tables_number 15
_symmetry_space_group_name_Hall '-C 2yc'
_symmetry_space_group_name_H-M 'C 1 2/c 1'
_cell_angle_alpha 90.0000
_cell_angle_beta 91.664(4)
_cell_angle_gamma 90.0000
_cell_formula_units_Z 4
_cell_length_a 24.2980(19)
_cell_length_b 8.1698(7)
_cell_length_c 11.3283(8)
_cell_measurement_temperature 120
_cell_measurement_theta_max 30.0
_cell_measurement_theta_min 3.2
_cell_volume 2247.8(3)
_computing_cell_refinement CrystalClear
_computing_data_collection CrystalClear
_computing_data_reduction CrystalStructure
_computing_publication_material 'CrystalStructure 3.8'
_computing_structure_refinement CRYSTALS
_computing_structure_solution SIR92
_diffrn_ambient_temperature 120
_diffrn_detector_area_resol_mean 7.31
_diffrn_measured_fraction_theta_full 0.641
_diffrn_measured_fraction_theta_max 0.641
_diffrn_measurement_device_type 'Rigaku Saturn'
_diffrn_measurement_method \w
_diffrn_radiation_type 'Mo K\a'
_diffrn_radiation_wavelength 0.71070
_diffrn_reflns_av_R_equivalents 0.042
_diffrn_reflns_limit_h_max 34
_diffrn_reflns_limit_h_min -32
_diffrn_reflns_limit_k_max 10
_diffrn_reflns_limit_k_min -10
_diffrn_reflns_limit_l_max 13
_diffrn_reflns_limit_l_min -13
_diffrn_reflns_number 7480
_diffrn_reflns_theta_full 29.98
_diffrn_reflns_theta_max 29.98
_exptl_absorpt_coefficient_mu 2.092
_exptl_absorpt_correction_type none
_exptl_crystal_colour Black
_exptl_crystal_density_diffrn 1.928
_exptl_crystal_description Bolck
_exptl_crystal_F_000 1316.00
_exptl_crystal_size_max 0.20
_exptl_crystal_size_mid 0.10
_exptl_crystal_size_min 0.05
_refine_diff_density_max 2.21
_refine_diff_density_min -2.77
_refine_ls_extinction_coef 36(2)
_refine_ls_extinction_method 'Larson (1970) Crystallographic Computing eq. 22'
_refine_ls_goodness_of_fit_ref 1.271
_refine_ls_hydrogen_treatment refall
_refine_ls_number_parameters 139
_refine_ls_number_reflns 5125
_refine_ls_R_factor_gt 0.0541
_refine_ls_shift/su_max 0.0000
_refine_ls_structure_factor_coef Fsqd
_refine_ls_weighting_details
;
    Chebychev polynomial with 3 parameters (Carruthers & Watkin, 1979)
    40986.7000    56910.7000    19321.3000
;
_refine_ls_weighting_scheme calc
_refine_ls_wR_factor_ref 0.0646
_reflns_number_gt 5089
_reflns_number_total 7480
_reflns_threshold_expression F^2^>2.0\s(F^2^)
_cod_data_source_file ja3044757_si_001_06.cif
_cod_data_source_block '__Cu-dmdt-120K'
_cod_original_cell_volume 2247.83(31)
_cod_original_formula_sum 'C16 H12 Cu S12 '
_cod_database_code 4118405

loop_
_symmetry_equiv_pos_site_id
_symmetry_equiv_pos_as_xyz
1 +X,+Y,+Z
2 -X,+Y,1/2-Z
3 -X,-Y,-Z
4 +X,-Y,1/2+Z
5 1/2+X,1/2+Y,+Z
6 1/2-X,1/2+Y,1/2-Z
7 1/2-X,1/2-Y,-Z
8 1/2+X,1/2-Y,1/2+Z

loop_
_atom_site_label
_atom_site_type_symbol
_atom_site_fract_x
_atom_site_fract_y
_atom_site_fract_z
_atom_site_U_iso_or_equiv
_atom_site_adp_type
_atom_site_occupancy
_atom_site_symmetry_multiplicity
_atom_site_calc_flag
_atom_site_refinement_flags
Cu(1) Cu 0.0000 0.09763(7) 0.2500 0.01902(14) Uani 1.00 2 d S
S(1) S 0.04686(3) -0.03965(10) 0.10957(5) 0.01946(18) Uani 1.00 1 d .
S(2) S 0.07763(3) 0.21969(10) 0.32675(5) 0.02150(19) Uani 1.00 1 d .
S(3) S 0.16581(3) -0.02885(10) 0.05501(5) 0.01862(18) Uani 1.00 1 d .
S(4) S 0.19234(3) 0.20346(10) 0.24567(5) 0.02025(19) Uani 1.00 1 d .
S(5) S 0.29408(3) -0.01980(10) -0.02332(5) 0.02058(19) Uani 1.00 1 d .
S(6) S 0.31892(3) 0.21639(11) 0.16486(5) 0.02090(19) Uani 1.00 1 d .
C(1) C 0.11082(12) 0.0309(4) 0.14015(19) 0.0186(7) Uani 1.00 1 d .
C(2) C 0.12424(12) 0.1451(4) 0.2321(2) 0.0192(8) Uani 1.00 1 d .
C(3) C 0.21649(12) 0.0894(4) 0.12728(19) 0.0197(7) Uani 1.00 1 d .
C(4) C 0.26958(13) 0.0956(4) 0.09339(19) 0.0218(7) Uani 1.00 1 d .
C(5) C 0.36256(12) 0.0446(4) -0.0074(2) 0.0193(7) Uani 1.00 1 d .
C(6) C 0.37439(13) 0.1547(4) 0.07927(19) 0.0195(8) Uani 1.00 1 d .
C(7) C 0.40218(14) -0.0273(4) -0.0918(2) 0.0272(8) Uani 1.00 1 d .
C(8) C 0.42866(13) 0.2273(4) 0.1128(2) 0.0270(9) Uani 1.00 1 d .
H(1) H 0.4182 -0.1249 -0.0575 0.033 Uiso 1.00 1 c R
H(2) H 0.4309 0.0503 -0.1071 0.033 Uiso 1.00 1 c R
H(3) H 0.3828 -0.0543 -0.1652 0.033 Uiso 1.00 1 c R
H(4) H 0.4328 0.3258 0.0671 0.033 Uiso 1.00 1 c R
H(5) H 0.4581 0.1527 0.0962 0.033 Uiso 1.00 1 c R
H(6) H 0.4299 0.2537 0.1961 0.033 Uiso 1.00 1 c R

loop_
_atom_site_aniso_label
_atom_site_aniso_U_11
_atom_site_aniso_U_22
_atom_site_aniso_U_33
_atom_site_aniso_U_12
_atom_site_aniso_U_13
_atom_site_aniso_U_23
Cu(1) 0.0128(2) 0.0245(3) 0.0199(2) 0.0000 0.00172(15) 0.0000
S(1) 0.0128(3) 0.0257(4) 0.0198(3) -0.0022(3) 0.0003(2) -0.0037(2)
S(2) 0.0165(3) 0.0280(4) 0.0201(3) -0.0026(3) 0.0030(2) -0.0050(2)
S(3) 0.0123(3) 0.0226(4) 0.0210(3) -0.0007(3) 0.0011(2) -0.0036(2)
S(4) 0.0154(3) 0.0269(4) 0.0184(3) -0.0021(3) -0.0006(2) -0.0029(2)
S(5) 0.0137(3) 0.0244(4) 0.0237(3) -0.0015(3) 0.0002(2) -0.0049(2)
S(6) 0.0149(3) 0.0283(4) 0.0194(3) -0.0039(3) -0.0001(2) -0.0038(2)
C(1) 0.0138(13) 0.0264(18) 0.0154(12) 0.0057(13) -0.0003(8) -0.0000(9)
C(2) 0.0183(16) 0.0257(19) 0.0137(12) -0.0062(13) 0.0002(8) 0.0026(9)
C(3) 0.0131(15) 0.0265(18) 0.0193(12) -0.0004(13) -0.0028(8) -0.0007(9)
C(4) 0.0164(15) 0.0319(19) 0.0170(12) -0.0022(13) -0.0032(8) 0.0001(10)
C(5) 0.0154(15) 0.0196(18) 0.0228(13) 0.0026(13) -0.0011(8) 0.0056(9)
C(6) 0.0163(16) 0.0205(19) 0.0217(14) -0.0042(13) -0.0007(8) 0.0004(9)
C(7) 0.0253(18) 0.033(2) 0.0233(14) 0.0044(15) 0.0019(9) 0.0033(10)
C(8) 0.0114(15) 0.044(2) 0.0255(14) -0.0031(15) -0.0010(8) 0.0037(11)

loop_
_atom_type_symbol
_atom_type_description
_atom_type_scat_dispersion_real
_atom_type_scat_dispersion_imag
_atom_type_scat_source
C C 0.003 0.002
;
International Tables for Crystallography
(1992, Vol. C, Tables 4.2.6.8 and 6.1.1.4)
;
H H 0.000 0.000
;
International Tables for Crystallography
(1992, Vol. C, Table 6.1.1.4)
;
Cu Cu 0.320 1.265
;
International Tables for Crystallography
(1992, Vol. C, Tables 4.2.6.8 and 6.1.1.4)
;
S S 0.125 0.123
;
International Tables for Crystallography
(1992, Vol. C, Tables 4.2.6.8 and 6.1.1.4)
;

loop_
_geom_angle_atom_site_label_1
_geom_angle_atom_site_label_2
_geom_angle_atom_site_label_3
_geom_angle
_geom_angle_publ_flag
_geom_angle_site_symmetry_1
_geom_angle_site_symmetry_3
S(1) Cu(1) S(1) 121.02(3) yes . 2_555
S(1) Cu(1) S(2) 93.26(2) yes . .
S(1) Cu(1) S(2) 111.91(2) yes . 2_555
S(1) Cu(1) S(2) 111.91(2) yes 2_555 .
S(1) Cu(1) S(2) 93.26(2) yes 2_555 2_555
S(2) Cu(1) S(2) 128.21(3) yes . 2_555
Cu(1) S(1) C(1) 99.48(9) yes . .
Cu(1) S(2) C(2) 99.31(10) yes . .
C(1) S(3) C(3) 97.29(13) yes . .
C(2) S(4) C(3) 97.28(13) yes . .
C(4) S(5) C(5) 95.97(14) yes . .
C(4) S(6) C(6) 96.31(14) yes . .
S(1) C(1) S(3) 120.57(16) yes . .
S(1) C(1) C(2) 124.3(2) yes . .
S(3) C(1) C(2) 115.1(2) yes . .
S(2) C(2) S(4) 120.07(16) yes . .
S(2) C(2) C(1) 123.6(2) yes . .
S(4) C(2) C(1) 116.3(2) yes . .
S(3) C(3) S(4) 113.95(16) yes . .
S(3) C(3) C(4) 123.4(2) yes . .
S(4) C(3) C(4) 122.7(2) yes . .
S(5) C(4) S(6) 114.53(17) yes . .
S(5) C(4) C(3) 122.9(2) yes . .
S(6) C(4) C(3) 122.6(2) yes . .
S(5) C(5) C(6) 117.1(2) yes . .
S(5) C(5) C(7) 116.3(2) yes . .
C(6) C(5) C(7) 126.6(2) yes . .
S(6) C(6) C(5) 116.1(2) yes . .
S(6) C(6) C(8) 115.7(2) yes . .
C(5) C(6) C(8) 128.2(2) yes . .
C(5) C(7) H(1) 109.0 no . .
C(5) C(7) H(2) 109.9 no . .
C(5) C(7) H(3) 109.4 no . .
H(1) C(7) H(2) 109.4 no . .
H(1) C(7) H(3) 109.7 no . .
H(2) C(7) H(3) 109.4 no . .
C(6) C(8) H(4) 107.5 no . .
C(6) C(8) H(5) 110.9 no . .
C(6) C(8) H(6) 109.9 no . .
H(4) C(8) H(5) 109.5 no . .
H(4) C(8) H(6) 109.7 no . .
H(5) C(8) H(6) 109.3 no . .

loop_
_geom_bond_atom_site_label_1
_geom_bond_atom_site_label_2
_geom_bond_distance
_geom_bond_publ_flag
_geom_bond_site_symmetry_2
Cu(1) S(1) 2.2782(7) yes .
Cu(1) S(1) 2.2782(7) yes 2_555
Cu(1) S(2) 2.2832(7) yes .
Cu(1) S(2) 2.2832(7) yes 2_555
S(1) C(1) 1.684(3) yes .
S(2) C(2) 1.695(2) yes .
S(3) C(1) 1.740(2) yes .
S(3) C(3) 1.750(2) yes .
S(4) C(2) 1.725(3) yes .
S(4) C(3) 1.748(2) yes .
S(5) C(4) 1.743(2) yes .
S(5) C(5) 1.749(3) yes .
S(6) C(4) 1.735(3) yes .
S(6) C(6) 1.757(3) yes .
C(1) C(2) 1.429(3) yes .
C(3) C(4) 1.357(4) yes .
C(5) C(6) 1.356(3) yes .
C(5) C(7) 1.496(4) yes .
C(6) C(8) 1.485(4) yes .
C(7) H(1) 0.964 no .
C(7) H(2) 0.962 no .
C(7) H(3) 0.969 no .
C(8) H(4) 0.964 no .
C(8) H(5) 0.962 no .
C(8) H(6) 0.968 no .

loop_
_geom_contact_atom_site_label_1
_geom_contact_atom_site_label_2
_geom_contact_distance
_geom_contact_site_symmetry_2
S(1) S(1) 3.3823(9) 3_555
S(1) C(8) 3.447(3) 5_445
S(3) S(6) 3.5933(10) 7_555
S(3) C(6) 3.539(3) 7_555
S(6) S(3) 3.5933(10) 7_555
C(1) C(6) 3.600(3) 7_555
C(1) C(8) 3.588(3) 7_555
C(2) C(7) 3.554(4) 7_555
C(4) C(4) 3.411(4) 7_555
C(6) S(3) 3.539(3) 7_555
C(6) C(1) 3.600(3) 7_555
C(7) C(2) 3.554(4) 7_555
C(8) S(1) 3.447(3) 5_555
C(8) C(1) 3.588(3) 7_555
Cu(1) H(4) 3.420 5_445
Cu(1) H(4) 3.420 6_545
Cu(1) H(6) 3.333 5_445
Cu(1) H(6) 3.333 6_545
S(1) H(1) 2.934 7_545
S(1) H(4) 3.008 5_445
S(1) H(4) 2.713 7_555
S(1) H(5) 3.312 5_445
S(1) H(6) 3.472 5_445
S(1) H(6) 2.818 6_545
S(2) H(1) 2.905 6_555
S(2) H(2) 3.120 7_555
S(2) H(3) 3.442 7_555
S(2) H(4) 3.447 6_545
S(3) H(1) 3.488 7_545
S(3) H(4) 3.196 7_555
S(4) H(3) 3.505 7_555
S(6) H(3) 2.774 4_555
C(1) H(1) 3.513 7_545
C(1) H(2) 3.584 7_555
C(1) H(4) 2.804 7_555
C(1) H(6) 3.107 6_545
C(2) H(2) 3.143 7_555
C(2) H(3) 3.431 7_555
C(2) H(6) 3.561 6_545
C(6) H(3) 3.010 4_555
C(7) H(5) 3.548 3_655
C(7) H(6) 3.121 4_554
C(8) H(3) 3.119 4_555
H(1) S(1) 2.934 7_545
H(1) S(2) 2.905 6_545
H(1) S(3) 3.488 7_545
H(1) C(1) 3.513 7_545
H(1) H(5) 3.060 3_655
H(1) H(6) 3.004 4_554
H(2) S(2) 3.120 7_555
H(2) C(1) 3.584 7_555
H(2) C(2) 3.143 7_555
H(2) H(5) 3.166 3_655
H(2) H(6) 3.337 4_554
H(3) S(2) 3.442 7_555
H(3) S(4) 3.505 7_555
H(3) S(6) 2.774 4_554
H(3) C(2) 3.431 7_555
H(3) C(6) 3.010 4_554
H(3) C(8) 3.119 4_554
H(3) H(5) 3.405 4_554
H(3) H(6) 2.557 4_554
H(4) Cu(1) 3.420 5_555
H(4) S(1) 3.008 5_555
H(4) S(1) 2.713 7_555
H(4) S(2) 3.447 6_555
H(4) S(3) 3.196 7_555
H(4) C(1) 2.804 7_555
H(5) S(1) 3.312 5_555
H(5) C(7) 3.548 3_655
H(5) H(1) 3.060 3_655
H(5) H(2) 3.166 3_655
H(5) H(3) 3.405 4_555
H(6) Cu(1) 3.333 5_555
H(6) S(1) 3.472 5_555
H(6) S(1) 2.818 6_555
H(6) C(1) 3.107 6_555
H(6) C(2) 3.561 6_555
H(6) C(7) 3.121 4_555
H(6) H(1) 3.004 4_555
H(6) H(2) 3.337 4_555
H(6) H(3) 2.557 4_555
H(6) H(6) 3.585 2_655

loop_
_geom_torsion_atom_site_label_1
_geom_torsion_atom_site_label_2
_geom_torsion_atom_site_label_3
_geom_torsion_atom_site_label_4
_geom_torsion
_geom_torsion_site_symmetry_1
_geom_torsion_site_symmetry_3
_geom_torsion_site_symmetry_4
S(1) Cu(1) S(1) C(1) -119.56(10) . 2_555 2_555
S(1) Cu(1) S(1) C(1) -119.56(10) 2_555 . .
S(1) Cu(1) S(2) C(2) 2.38(10) . . .
S(2) Cu(1) S(1) C(1) -1.50(10) . . .
S(1) Cu(1) S(2) C(2) 127.78(10) . 2_555 2_555
S(2) Cu(1) S(1) C(1) 132.18(10) 2_555 . .
S(1) Cu(1) S(2) C(2) 127.78(10) 2_555 . .
S(2) Cu(1) S(1) C(1) 132.18(10) . 2_555 2_555
S(1) Cu(1) S(2) C(2) 2.38(10) 2_555 2_555 2_555
S(2) Cu(1) S(1) C(1) -1.50(10) 2_555 2_555 2_555
S(2) Cu(1) S(2) C(2) -118.99(10) . 2_555 2_555
S(2) Cu(1) S(2) C(2) -118.99(10) 2_555 . .
Cu(1) S(1) C(1) S(3) -177.91(15) . . .
Cu(1) S(1) C(1) C(2) -0.0(2) . . .
Cu(1) S(2) C(2) S(4) 178.07(15) . . .
Cu(1) S(2) C(2) C(1) -3.2(2) . . .
C(1) S(3) C(3) S(4) 1.18(18) . . .
C(1) S(3) C(3) C(4) -177.4(2) . . .
C(3) S(3) C(1) S(1) 177.83(18) . . .
C(3) S(3) C(1) C(2) -0.3(2) . . .
C(2) S(4) C(3) S(3) -1.53(19) . . .
C(2) S(4) C(3) C(4) 177.1(2) . . .
C(3) S(4) C(2) S(2) -179.79(18) . . .
C(3) S(4) C(2) C(1) 1.4(2) . . .
C(4) S(5) C(5) C(6) -1.2(2) . . .
C(4) S(5) C(5) C(7) 179.1(2) . . .
C(5) S(5) C(4) S(6) 1.48(19) . . .
C(5) S(5) C(4) C(3) -177.3(2) . . .
C(4) S(6) C(6) C(5) 0.5(2) . . .
C(4) S(6) C(6) C(8) -178.3(2) . . .
C(6) S(6) C(4) S(5) -1.28(19) . . .
C(6) S(6) C(4) C(3) 177.5(2) . . .
S(1) C(1) C(2) S(2) 2.4(3) . . .
S(1) C(1) C(2) S(4) -178.79(17) . . .
S(3) C(1) C(2) S(2) -179.56(16) . . .
S(3) C(1) C(2) S(4) -0.8(3) . . .
S(3) C(3) C(4) S(5) -2.4(3) . . .
S(3) C(3) C(4) S(6) 178.89(16) . . .
S(4) C(3) C(4) S(5) 179.16(16) . . .
S(4) C(3) C(4) S(6) 0.4(3) . . .
S(5) C(5) C(6) S(6) 0.5(3) . . .
S(5) C(5) C(6) C(8) 179.1(2) . . .
C(7) C(5) C(6) S(6) -179.9(2) . . .
C(7) C(5) C(6) C(8) -1.3(5) . . .
